data_2205617
loop_
_publ_author_name
'Narasegowda, R. S.'
'Malathy Sony, S. M.'
'Mondal, S.'
'Nagaraj, B.'
'Yathirajan, H. S.'
'Narasimhamurthy, T.'
'Charles, P.'
'Ponnuswamy, M. N.'
'Nethaji, M.'
'Rathore, R. S.'

_publ_section_title
;
 2,2'-Diaminodibenzyl: a rare case of crystallographically
 non-compliant molecular symmetry
;
_journal_issue 4
_journal_name_full 'Acta Crystallographica Section E'
_journal_page_first o843
_journal_page_last o845
_journal_paper_doi 10.1107/S1600536805006021
_journal_volume 61
_journal_year 2005
_chemical_formula_iupac 'C14 H16 N2'
_chemical_formula_moiety 'C14 H16 N2'
_chemical_formula_sum 'C14 H16 N2'
_chemical_formula_weight 212.29
_chemical_name_systematic
;
2,2'-Diaminodibenzyl
;
_space_group_IT_number 19
_symmetry_cell_setting orthorhombic
_symmetry_space_group_name_Hall 'P 2ac 2ab'
_symmetry_space_group_name_H-M 'P 21 21 21'
_atom_sites_solution_hydrogens geom
_atom_sites_solution_primary direct
_atom_sites_solution_secondary difmap
_cell_angle_alpha 90.00
_cell_angle_beta 90.00
_cell_angle_gamma 90.00
_cell_formula_units_Z 4
_cell_length_a 5.4716(4)
_cell_length_b 12.4800(10)
_cell_length_c 16.6950(10)
_cell_measurement_reflns_used 5764
_cell_measurement_temperature 292(2)
_cell_measurement_theta_max 54
_cell_measurement_theta_min 5
_cell_volume 1140.03(14)
_computing_cell_refinement 'SAINT-Plus (Bruker, 2001)'
_computing_data_collection 'SMART (Bruker, 1998)'
_computing_data_reduction SAINT-Plus
_computing_molecular_graphics 'ORTEP-3 (Farrugia, 1997) and PLATON (Spek, 2003)'
_computing_publication_material 'WinGX (Farrugia, 1999) and PARST (Nardelli, 1995)'
_computing_structure_refinement 'SHELXL97 (Sheldrick, 1997)'
_computing_structure_solution 'SHELXS97 (Sheldrick, 1997)'
_diffrn_ambient_temperature 295(2)
_diffrn_measured_fraction_theta_full 0.996
_diffrn_measured_fraction_theta_max 0.951
_diffrn_measurement_device_type 'Bruker SMART CCD area-detector'
_diffrn_measurement_method \w
_diffrn_radiation_monochromator graphite
_diffrn_radiation_source 'fine-focus sealed tube'
_diffrn_radiation_type MoK\a
_diffrn_radiation_wavelength 0.71073
_diffrn_reflns_av_R_equivalents 0.0212
_diffrn_reflns_av_sigmaI/netI 0.0157
_diffrn_reflns_limit_h_max 6
_diffrn_reflns_limit_h_min -7
_diffrn_reflns_limit_k_max 14
_diffrn_reflns_limit_k_min -16
_diffrn_reflns_limit_l_max 21
_diffrn_reflns_limit_l_min -21
_diffrn_reflns_number 9109
_diffrn_reflns_theta_full 26.00
_diffrn_reflns_theta_max 27.43
_diffrn_reflns_theta_min 2.04
_diffrn_standards_number 0
_exptl_absorpt_coefficient_mu 0.074
_exptl_absorpt_correction_T_max 0.98
_exptl_absorpt_correction_T_min 0.97
_exptl_absorpt_correction_type multi-scan
_exptl_absorpt_process_details '(SADABS; Sheldrick, 1996)'
_exptl_crystal_colour colourless
_exptl_crystal_density_diffrn 1.237
_exptl_crystal_density_meas ?
_exptl_crystal_density_method .
_exptl_crystal_description block
_exptl_crystal_F_000 456
_exptl_crystal_size_max 0.51
_exptl_crystal_size_mid 0.24
_exptl_crystal_size_min 0.15
_refine_diff_density_max 0.159
_refine_diff_density_min -0.278
_refine_ls_extinction_method none
_refine_ls_goodness_of_fit_ref 1.108
_refine_ls_hydrogen_treatment mixed
_refine_ls_matrix_type full
_refine_ls_number_parameters 161
_refine_ls_number_reflns 1456
_refine_ls_number_restraints 0
_refine_ls_restrained_S_all 1.108
_refine_ls_R_factor_all 0.0446
_refine_ls_R_factor_gt 0.0400
_refine_ls_shift/su_max 0.000
_refine_ls_shift/su_mean 0.000
_refine_ls_structure_factor_coef Fsqd
_refine_ls_weighting_details 'calc w = 1/[\s^2^(Fo^2^)+(0.0596P)^2^+0.1255P] where P=(Fo^2^+2Fc^2^)/3'
_refine_ls_weighting_scheme calc
_refine_ls_wR_factor_gt 0.0998
_refine_ls_wR_factor_ref 0.1025
_reflns_number_gt 1344
_reflns_number_total 1456
_reflns_threshold_expression I>2\s(I)
_cod_data_source_file wn6331.cif
_cod_data_source_block I
_cod_depositor_comments
;
The following automatic conversions were performed:
'_symmetry_cell_setting' value 'Orthorhombic' changed to 'orthorhombic'
according to '/home/saulius/struct/CIF-dictionaries/cif_core.dic'
dictionary named 'cif_core.dic' version 2.4.1 from 2010-06-29.

Automatic conversion script
Id: cif_fix_enum 1527 2010-12-29 10:47:43Z saulius 

The following automatic conversions were performed:

'_symmetry_cell_setting' value 'Orthorhombic' changed to
'orthorhombic' according to
/home/saulius/struct/CIF-dictionaries/cif_core.dic dictionary named
'cif_core.dic' version 2.4.1 from 2010-06-29.

Automatic conversion script
Id: cif_fix_values 1715 2011-07-08 13:25:40Z adriana 
;
_cod_original_cell_volume 1140.0(2)
_cod_original_sg_symbol_H-M 'P21 21 21'
_cod_database_code 2205617
_cod_database_fobs_code 2205617

loop_
_symmetry_equiv_pos_as_xyz
'x, y, z'
'-x+1/2, -y, z+1/2'
'-x, y+1/2, -z+1/2'
'x+1/2, -y+1/2, -z'

loop_
_atom_site_label
_atom_site_fract_x
_atom_site_fract_y
_atom_site_fract_z
_atom_site_U_iso_or_equiv
_atom_site_adp_type
_atom_site_calc_flag
_atom_site_refinement_flags
_atom_site_occupancy
_atom_site_type_symbol
N1 -0.1909(3) 0.97722(13) 0.67049(11) 0.0396(4) Uani d . 1 N
N2 0.6995(3) 0.62302(12) 0.84395(11) 0.0396(4) Uani d . 1 N
C1 -0.0114(3) 0.79906(13) 0.68086(10) 0.0301(4) Uani d . 1 C
C2 -0.1873(3) 0.86849(13) 0.64793(10) 0.0312(4) Uani d . 1 C
C3 -0.3518(4) 0.83089(15) 0.59086(11) 0.0374(4) Uani d . 1 C
H3 -0.4671 0.8773 0.5691 0.045 Uiso calc R 1 H
C4 -0.3454(4) 0.72499(15) 0.56621(11) 0.0403(5) Uani d . 1 C
H4 -0.4560 0.7005 0.5281 0.048 Uiso calc R 1 H
C5 -0.1748(4) 0.65592(14) 0.59822(11) 0.0389(4) Uani d . 1 C
H5 -0.1702 0.5847 0.5820 0.047 Uiso calc R 1 H
C6 -0.0101(4) 0.69337(14) 0.65473(10) 0.0351(4) Uani d . 1 C
H6 0.1049 0.6463 0.6758 0.042 Uiso calc R 1 H
C7 0.1670(3) 0.84215(13) 0.74214(10) 0.0320(4) Uani d . 1 C
H7A 0.0746 0.8719 0.7865 0.038 Uiso calc R 1 H
H7B 0.2583 0.9003 0.7179 0.038 Uiso calc R 1 H
C8 0.3472(3) 0.76105(13) 0.77522(10) 0.0315(4) Uani d . 1 C
H8A 0.2553 0.7027 0.7989 0.038 Uiso calc R 1 H
H8B 0.4397 0.7317 0.7308 0.038 Uiso calc R 1 H
C9 0.5258(3) 0.80222(14) 0.83690(10) 0.0298(4) Uani d . 1 C
C10 0.6982(3) 0.73072(13) 0.86927(10) 0.0319(4) Uani d . 1 C
C11 0.8605(4) 0.76520(16) 0.92803(11) 0.0395(4) Uani d . 1 C
H11 0.9735 0.7174 0.9494 0.047 Uiso calc R 1 H
C12 0.8549(4) 0.86984(16) 0.95487(12) 0.0444(5) Uani d . 1 C
H12 0.9631 0.8921 0.9945 0.053 Uiso calc R 1 H
C13 0.6898(4) 0.94132(15) 0.92315(12) 0.0437(5) Uani d . 1 C
H13 0.6870 1.0120 0.9408 0.052 Uiso calc R 1 H
C14 0.5275(4) 0.90715(15) 0.86472(11) 0.0378(4) Uani d . 1 C
H14 0.4164 0.9559 0.8435 0.045 Uiso calc R 1 H
H1A -0.168(4) 0.9845(17) 0.7240(13) 0.049(6) Uiso d . 1 H
H1B -0.328(4) 1.0116(19) 0.6548(13) 0.052(6) Uiso d . 1 H
H2A 0.673(5) 0.6138(19) 0.7923(15) 0.064(7) Uiso d . 1 H
H2B 0.829(4) 0.5862(18) 0.8584(12) 0.048(6) Uiso d . 1 H

loop_
_atom_site_aniso_label
_atom_site_aniso_U_11
_atom_site_aniso_U_22
_atom_site_aniso_U_33
_atom_site_aniso_U_12
_atom_site_aniso_U_13
_atom_site_aniso_U_23
N1 0.0368(9) 0.0328(8) 0.0494(10) 0.0043(7) -0.0068(8) 0.0021(7)
N2 0.0349(9) 0.0326(8) 0.0512(10) 0.0073(7) -0.0043(8) 0.0027(7)
C1 0.0282(9) 0.0322(8) 0.0299(8) -0.0008(7) 0.0018(7) 0.0028(7)
C2 0.0279(9) 0.0318(9) 0.0339(8) -0.0016(7) 0.0024(8) 0.0045(7)
C3 0.0312(9) 0.0441(10) 0.0369(9) -0.0002(9) -0.0037(8) 0.0066(7)
C4 0.0377(10) 0.0478(11) 0.0353(9) -0.0102(10) -0.0048(8) -0.0010(8)
C5 0.0451(11) 0.0338(9) 0.0380(9) -0.0071(9) 0.0020(9) -0.0019(7)
C6 0.0371(10) 0.0329(9) 0.0355(9) 0.0007(8) 0.0004(8) 0.0044(7)
C7 0.0299(9) 0.0285(8) 0.0375(9) 0.0004(8) -0.0032(8) 0.0017(7)
C8 0.0299(9) 0.0292(8) 0.0354(9) 0.0014(8) -0.0015(7) 0.0008(7)
C9 0.0266(8) 0.0317(9) 0.0312(8) -0.0008(7) 0.0011(7) 0.0026(7)
C10 0.0282(8) 0.0337(9) 0.0338(8) -0.0004(8) 0.0045(7) 0.0055(7)
C11 0.0322(9) 0.0467(11) 0.0397(10) 0.0010(9) -0.0049(8) 0.0103(8)
C12 0.0431(11) 0.0514(12) 0.0387(9) -0.0082(10) -0.0092(9) 0.0006(8)
C13 0.0491(11) 0.0358(10) 0.0462(10) -0.0039(10) -0.0031(10) -0.0060(8)
C14 0.0380(10) 0.0332(9) 0.0422(10) 0.0041(9) -0.0038(9) 0.0006(8)

loop_
_atom_type_symbol
_atom_type_description
_atom_type_scat_dispersion_real
_atom_type_scat_dispersion_imag
_atom_type_scat_source
C C 0.0033 0.0016 'International Tables Vol C Tables 4.2.6.8 and 6.1.1.4'
H H 0.0000 0.0000 'International Tables Vol C Tables 4.2.6.8 and 6.1.1.4'
N N 0.0061 0.0033 'International Tables Vol C Tables 4.2.6.8 and 6.1.1.4'

loop_
_geom_angle_atom_site_label_1
_geom_angle_atom_site_label_2
_geom_angle_atom_site_label_3
_geom_angle
C2 N1 H1A 111.0(13)
C2 N1 H1B 113.0(15)
H1A N1 H1B 111(2)
C10 N2 H2A 114.6(16)
C10 N2 H2B 114.8(15)
H2A N2 H2B 110(2)
C6 C1 C2 117.75(17)
C6 C1 C7 123.13(16)
C2 C1 C7 119.12(14)
C3 C2 C1 120.14(15)
C3 C2 N1 119.93(16)
C1 C2 N1 119.88(16)
C4 C3 C2 120.56(18)
C4 C3 H3 119.7
C2 C3 H3 119.7
C5 C4 C3 119.94(18)
C5 C4 H4 120.0
C3 C4 H4 120.0
C4 C5 C6 119.56(17)
C4 C5 H5 120.2
C6 C5 H5 120.2
C5 C6 C1 122.04(18)
C5 C6 H6 119.0
C1 C6 H6 119.0
C1 C7 C8 115.37(14)
C1 C7 H7A 108.4
C8 C7 H7A 108.4
C1 C7 H7B 108.4
C8 C7 H7B 108.4
H7A C7 H7B 107.5
C9 C8 C7 116.23(14)
C9 C8 H8A 108.2
C7 C8 H8A 108.2
C9 C8 H8B 108.2
C7 C8 H8B 108.2
H8A C8 H8B 107.4
C14 C9 C10 117.72(16)
C14 C9 C8 123.57(16)
C10 C9 C8 118.70(15)
C11 C10 C9 120.18(17)
C11 C10 N2 120.20(17)
C9 C10 N2 119.58(16)
C12 C11 C10 120.47(18)
C12 C11 H11 119.8
C10 C11 H11 119.8
C13 C12 C11 120.19(18)
C13 C12 H12 119.9
C11 C12 H12 119.9
C12 C13 C14 119.48(18)
C12 C13 H13 120.3
C14 C13 H13 120.3
C13 C14 C9 121.96(18)
C13 C14 H14 119.0
C9 C14 H14 119.0

loop_
_geom_bond_atom_site_label_1
_geom_bond_atom_site_label_2
_geom_bond_distance
N1 C2 1.408(2)
N1 H1A 0.91(2)
N1 H1B 0.90(2)
N2 C10 1.409(2)
N2 H2A 0.88(2)
N2 H2B 0.88(2)
C1 C6 1.389(2)
C1 C2 1.407(2)
C1 C7 1.513(2)
C2 C3 1.392(2)
C3 C4 1.385(3)
C3 H3 0.9300
C4 C5 1.378(3)
C4 H4 0.9300
C5 C6 1.386(3)
C5 H5 0.9300
C6 H6 0.9300
C7 C8 1.517(2)
C7 H7A 0.9700
C7 H7B 0.9700
C8 C9 1.510(2)
C8 H8A 0.9700
C8 H8B 0.9700
C9 C14 1.389(2)
C9 C10 1.406(2)
C10 C11 1.391(3)
C11 C12 1.381(3)
C11 H11 0.9300
C12 C13 1.376(3)
C12 H12 0.9300
C13 C14 1.386(3)
C13 H13 0.9300
C14 H14 0.9300

loop_
_geom_hbond_atom_site_label_D
_geom_hbond_atom_site_label_H
_geom_hbond_atom_site_label_A
_geom_hbond_site_symmetry_A
_geom_hbond_distance_DH
_geom_hbond_distance_HA
_geom_hbond_distance_DA
_geom_hbond_angle_DHA
_geom_hbond_publ_flag
N1 H1B N2 3_556 0.90(2) 2.46(2) 3.334(2) 162(2) y
N2 H2B N1 3_646 0.88(2) 2.45(2) 3.255(2) 153(2) y
C7 H7A Cg2 1_455 0.97 2.81 3.654(2) 145 y
C8 H8B Cg1 1_655 0.97 2.78 3.624(2) 147 y
C4 H4 Cg1 4_466 0.93 2.85 3.657(2) 139 y
C11 H11 Cg2 4_567 0.93 2.92 3.678(2) 139 y

loop_
_geom_torsion_atom_site_label_1
_geom_torsion_atom_site_label_2
_geom_torsion_atom_site_label_3
_geom_torsion_atom_site_label_4
_geom_torsion
C6 C1 C2 C3 -0.3(3)
C7 C1 C2 C3 179.37(15)
C6 C1 C2 N1 -177.87(17)
C7 C1 C2 N1 1.8(2)
C1 C2 C3 C4 0.4(3)
N1 C2 C3 C4 177.92(18)
C2 C3 C4 C5 -0.1(3)
C3 C4 C5 C6 -0.3(3)
C4 C5 C6 C1 0.3(3)
C2 C1 C6 C5 0.0(3)
C7 C1 C6 C5 -179.70(16)
C6 C1 C7 C8 -1.2(2)
C2 C1 C7 C8 179.08(15)
C1 C7 C8 C9 -179.60(15)
C7 C8 C9 C14 1.4(2)
C7 C8 C9 C10 -179.61(14)
C14 C9 C10 C11 1.0(3)
C8 C9 C10 C11 -178.01(15)
C14 C9 C10 N2 178.69(16)
C8 C9 C10 N2 -0.3(2)
C9 C10 C11 C12 -0.3(3)
N2 C10 C11 C12 -177.98(18)
C10 C11 C12 C13 -0.6(3)
C11 C12 C13 C14 0.7(3)
C12 C13 C14 C9 0.0(3)
C10 C9 C14 C13 -0.9(3)
C8 C9 C14 C13 178.08(17)

loop_
_cod_related_entry_id
_cod_related_entry_database
_cod_related_entry_code
1 ChemSpider 89131
